data_7212956
loop_
_publ_author_name
'Ling, Ke-Qing'
'Chen, Xian-Yang'
'Fun, Hoong-Kun'
'Huang, Xiao-Ying'
'Xu, Jian-Hua'

_publ_section_title
;
 Syntheses and electronic structures of benzannelated isoquinolinones and
 their photoinduced cycloaddition reactions with electron deficient
 alkenes&#x200A;&#x2020;
;
_journal_issue 24
_journal_name_full 'Journal of the Chemical Society, Perkin Transactions 1'
_journal_page_first 4147
_journal_paper_doi 10.1039/a805865b
_journal_year 1998
_chemical_compound_source synthesis
_chemical_formula_sum 'C18 H12 N2 O2'
_chemical_formula_weight 288.30
_chemical_name_systematic
; 
 ? 
;
_space_group_IT_number 61
_symmetry_cell_setting orthorhombic
_symmetry_space_group_name_Hall '-P 2ac 2ab'
_symmetry_space_group_name_H-M 'P b c a'
_atom_sites_solution_hydrogens geom
_atom_sites_solution_primary direct
_atom_sites_solution_secondary difmap
_audit_creation_method SHELXL
_cell_angle_alpha 90.00
_cell_angle_beta 90.00
_cell_angle_gamma 90.00
_cell_formula_units_Z 8
_cell_length_a 14.487(2)
_cell_length_b 8.605(2)
_cell_length_c 22.048(3)
_cell_measurement_reflns_used 40
_cell_measurement_temperature 293(2)
_cell_measurement_theta_max 24.99
_cell_measurement_theta_min 1.85
_cell_volume 2748.5(8)
_computing_cell_refinement 'Siemens XSCAN'
_computing_data_collection 'Siemens XSCAN'
_computing_data_reduction 'Siemens SHELXTL'
_computing_molecular_graphics 'Siemens SHELXTL'
_computing_publication_material 'Siemens SHELXTL'
_computing_structure_refinement 'SHELXL-93 (Sheldrick, 1993)'
_computing_structure_solution 'SHELXS-86 (Sheldrick, 1990)'
_diffrn_ambient_temperature 293(2)
_diffrn_measurement_device 'Siemens P4'
_diffrn_measurement_method '2\q/\w scans'
_diffrn_radiation_monochromator graphite
_diffrn_radiation_source 'fine-focus sealed tube'
_diffrn_radiation_type MoK\a
_diffrn_radiation_wavelength 0.71073
_diffrn_reflns_av_R_equivalents 0.0365
_diffrn_reflns_av_sigmaI/netI 0.0452
_diffrn_reflns_limit_h_max 17
_diffrn_reflns_limit_h_min -1
_diffrn_reflns_limit_k_max 10
_diffrn_reflns_limit_k_min -1
_diffrn_reflns_limit_l_max 1
_diffrn_reflns_limit_l_min -26
_diffrn_reflns_number 3144
_diffrn_reflns_theta_max 24.99
_diffrn_reflns_theta_min 1.85
_diffrn_standards_interval_count 100
_diffrn_standards_number 3
_exptl_absorpt_coefficient_mu 0.046
_exptl_absorpt_correction_type none
_exptl_crystal_colour transparent
_exptl_crystal_density_diffrn 0.697
_exptl_crystal_density_meas ?
_exptl_crystal_description needle
_exptl_crystal_F_000 600
_exptl_crystal_size_max 0.80
_exptl_crystal_size_mid 0.20
_exptl_crystal_size_min 0.15
_refine_diff_density_max 0.205
_refine_diff_density_min -0.194
_refine_diff_density_rms 0.055
_refine_ls_extinction_coef 0.0224(21)
_refine_ls_extinction_expression Fc^*^=kFc[1+0.001xFc^2^\l^3^/sin(2\q)]^-1/4^
_refine_ls_extinction_method SHELXL
_refine_ls_goodness_of_fit_all 1.060
_refine_ls_goodness_of_fit_obs 1.130
_refine_ls_hydrogen_treatment 'see text'
_refine_ls_matrix_type full
_refine_ls_number_parameters 248
_refine_ls_number_reflns 2417
_refine_ls_number_restraints 0
_refine_ls_restrained_S_all 1.060
_refine_ls_restrained_S_obs 1.130
_refine_ls_R_factor_all 0.0846
_refine_ls_R_factor_obs 0.0573
_refine_ls_shift/esd_max 0.000
_refine_ls_shift/esd_mean 0.000
_refine_ls_structure_factor_coef Fsqd
_refine_ls_weighting_details 'w=1/[\s^2^(Fo^2^)+(0.0773P)^2^+1.0486P] where P=(Fo^2^+2Fc^2^)/3'
_refine_ls_weighting_scheme calc
_refine_ls_wR_factor_all 0.1644
_refine_ls_wR_factor_obs 0.1435
_reflns_number_observed 1693
_reflns_number_total 2417
_reflns_observed_criterion >2sigma(I)
_cod_data_source_file 805865bsup1.cif
_cod_data_source_block ch1
_cod_depositor_comments
;
The following automatic conversions were performed:

'_symmetry_cell_setting' value 'Orthorhombic' changed to
'orthorhombic' according to
/home/saulius/struct/CIF-dictionaries/cif_core.dic dictionary named
'cif_core.dic' version 2.4.2 from 2011-04-26.

Automatic conversion script
Id: cif_fix_values 1891 2012-01-12 08:04:46Z andrius 

The following automatic conversions were performed:

'_exptl_crystal_density_meas' value 'not measured' was changed to '?'
- the value is perceived as not measured.

Automatic conversion script
Id: cif_fix_values 3008 2015-01-20 13:52:24Z robertas 

The following automatic conversions were performed:

'_refine_ls_weighting_scheme' value 'calc
w=1/[\s^2^(Fo^2^)+(0.0773P)^2^+1.0486P] where P=(Fo^2^+2Fc^2^)/3' was
changed to 'calc'. New tag '_refine_ls_weighting_details' was
created. The value of the new tag was set to
'w=1/[\s^2^(Fo^2^)+(0.0773P)^2^+1.0486P] where P=(Fo^2^+2Fc^2^)/3'.

Automatic conversion script
Id: cif_fix_values 3143 2015-03-26 13:38:13Z robertas 

2018-03-15
Z value changed to be consistent with given formula
                 miguel
;
_cod_original_formula_units_Z 4
_cod_original_sg_symbol_H-M Pbca
_cod_database_code 7212956

loop_
_symmetry_equiv_pos_as_xyz
'x, y, z'
'-x+1/2, -y, z+1/2'
'-x, y+1/2, -z+1/2'
'x+1/2, -y+1/2, -z'
'-x, -y, -z'
'x-1/2, y, -z-1/2'
'x, -y-1/2, z-1/2'
'-x-1/2, y-1/2, z'

loop_
_atom_site_aniso_label
_atom_site_aniso_U_11
_atom_site_aniso_U_22
_atom_site_aniso_U_33
_atom_site_aniso_U_23
_atom_site_aniso_U_13
_atom_site_aniso_U_12
O1 0.0403(11) 0.109(2) 0.0766(14) -0.0029(13) 0.0009(10) 0.0164(11)
O2 0.0442(10) 0.0696(14) 0.0490(10) -0.0028(9) -0.0054(8) 0.0126(9)
N1 0.0386(12) 0.065(2) 0.0500(13) -0.0038(11) -0.0016(9) 0.0091(11)
N2 0.088(2) 0.123(3) 0.068(2) 0.001(2) 0.023(2) -0.016(2)
C1 0.0440(14) 0.055(2) 0.049(2) 0.0008(13) 0.0025(12) 0.0029(13)
C2 0.053(2) 0.073(2) 0.067(2) -0.005(2) 0.004(2) 0.017(2)
C3 0.071(2) 0.084(3) 0.062(2) -0.017(2) 0.014(2) 0.016(2)
C4 0.072(2) 0.080(2) 0.052(2) -0.006(2) 0.007(2) 0.003(2)
C5 0.056(2) 0.068(2) 0.052(2) 0.0021(15) -0.0043(14) 0.002(2)
C6 0.0452(15) 0.050(2) 0.0495(15) -0.0001(13) 0.0047(12) 0.0006(12)
C7 0.0368(13) 0.058(2) 0.0455(14) 0.0004(12) -0.0008(11) 0.0028(12)
C8 0.0402(14) 0.053(2) 0.050(2) 0.0012(13) -0.0014(11) 0.0049(13)
C9 0.057(2) 0.061(2) 0.060(2) -0.005(2) 0.0056(15) -0.007(2)
C10 0.0379(14) 0.073(2) 0.056(2) -0.0027(15) 0.0014(13) 0.0013(15)
C11 0.051(2) 0.086(2) 0.063(2) -0.006(2) 0.0132(15) -0.011(2)
C12 0.0435(14) 0.051(2) 0.0485(15) 0.0067(13) -0.0036(12) -0.0031(12)
C13 0.060(2) 0.066(2) 0.050(2) 0.0013(14) -0.0026(14) -0.001(2)
C14 0.079(2) 0.066(2) 0.052(2) 0.002(2) -0.010(2) -0.013(2)
C15 0.066(2) 0.077(2) 0.061(2) 0.011(2) -0.021(2) -0.017(2)
C16 0.047(2) 0.073(2) 0.064(2) 0.013(2) -0.0107(14) -0.008(2)
C17 0.0418(13) 0.057(2) 0.0492(14) 0.0109(13) -0.0048(12) -0.0040(12)
C18 0.0369(14) 0.066(2) 0.057(2) 0.0090(14) -0.0020(12) 0.0054(13)

loop_
_atom_site_label
_atom_site_type_symbol
_atom_site_fract_x
_atom_site_fract_y
_atom_site_fract_z
_atom_site_U_iso_or_equiv
_atom_site_thermal_displace_type
_atom_site_occupancy
_atom_site_calc_flag
O1 O 0.65665(13) 0.2136(3) 0.21423(10) 0.0752(7) Uani 1 d
O2 O 0.93915(12) 0.1254(2) 0.27875(8) 0.0543(6) Uani 1 d
N1 N 0.80908(14) 0.2174(3) 0.23332(10) 0.0510(6) Uani 1 d
N2 N 1.0181(2) 0.2337(4) 0.03543(14) 0.0931(11) Uani 1 d
C1 C 0.8074(2) 0.2635(3) 0.29459(12) 0.0496(7) Uani 1 d
C2 C 0.7439(2) 0.3456(4) 0.32825(14) 0.0645(9) Uani 1 d
C3 C 0.7641(2) 0.3698(5) 0.38903(14) 0.0722(10) Uani 1 d
C4 C 0.8434(2) 0.3124(4) 0.41439(15) 0.0682(9) Uani 1 d
C5 C 0.9076(2) 0.2290(4) 0.38086(13) 0.0586(8) Uani 1 d
C6 C 0.8874(2) 0.2080(3) 0.32069(11) 0.0483(7) Uani 1 d
C7 C 0.9036(2) 0.1715(3) 0.22048(11) 0.0467(7) Uani 1 d
C8 C 0.9213(2) 0.0522(4) 0.17015(12) 0.0474(7) Uani 1 d
C9 C 0.9665(2) 0.2895(4) 0.18958(15) 0.0593(8) Uani 1 d
C10 C 1.0034(2) 0.1583(4) 0.14887(13) 0.0558(8) Uani 1 d
C11 C 1.0122(2) 0.1961(4) 0.0846(2) 0.0666(9) Uani 1 d
C12 C 0.8416(2) 0.0343(3) 0.12712(11) 0.0476(7) Uani 1 d
C13 C 0.8534(2) -0.0484(4) 0.07366(13) 0.0585(8) Uani 1 d
C14 C 0.7799(2) -0.0725(4) 0.03501(15) 0.0655(9) Uani 1 d
C15 C 0.6942(2) -0.0148(4) 0.04879(14) 0.0682(9) Uani 1 d
C16 C 0.6814(2) 0.0686(4) 0.10145(14) 0.0613(9) Uani 1 d
C17 C 0.7546(2) 0.0936(3) 0.14138(11) 0.0493(7) Uani 1 d
C18 C 0.7347(2) 0.1790(4) 0.19817(13) 0.0532(7) Uani 1 d
H2 H 0.6902(20) 0.3872(35) 0.3089(13) 0.059(8) Uiso 1 d
H3 H 0.7243(22) 0.4244(40) 0.4121(15) 0.078(10) Uiso 1 d
H4 H 0.8563(20) 0.3303(36) 0.4580(14) 0.069(9) Uiso 1 d
H5 H 0.9648(22) 0.1860(36) 0.3983(13) 0.071(9) Uiso 1 d
H8 H 0.9417(17) -0.0447(34) 0.1859(12) 0.050(7) Uiso 1 d
H9A H 1.0090(24) 0.3518(42) 0.2144(14) 0.077(10) Uiso 1 d
H9B H 0.9288(21) 0.3610(37) 0.1678(13) 0.065(9) Uiso 1 d
H10 H 1.0629(20) 0.1114(34) 0.1619(12) 0.060(8) Uiso 1 d
H14 H 0.7903(21) -0.1294(40) -0.0012(14) 0.072(9) Uiso 1 d
H13 H 0.9152(19) -0.0913(33) 0.0624(12) 0.060(8) Uiso 1 d
H15 H 0.6425(22) -0.0314(41) 0.0212(15) 0.089(11) Uiso 1 d
H16 H 0.6231(23) 0.1088(41) 0.1140(13) 0.078(10) Uiso 1 d

loop_
_atom_type_symbol
_atom_type_description
_atom_type_scat_dispersion_real
_atom_type_scat_dispersion_imag
_atom_type_scat_source
C C 0.0033 0.0016 'International Tables Vol C Tables 4.2.6.8 and 6.1.1.4'
H H 0.0000 0.0000 'International Tables Vol C Tables 4.2.6.8 and 6.1.1.4'
N N 0.0061 0.0033 'International Tables Vol C Tables 4.2.6.8 and 6.1.1.4'
O O 0.0106 0.0060 'International Tables Vol C Tables 4.2.6.8 and 6.1.1.4'

loop_
_geom_angle_atom_site_label_1
_geom_angle_atom_site_label_2
_geom_angle_atom_site_label_3
_geom_angle
C6 O2 C7 105.1(2)
C18 N1 C1 126.7(2)
C18 N1 C7 124.5(2)
C1 N1 C7 106.3(2)
C2 C1 C6 121.0(3)
C2 C1 N1 132.3(3)
C6 C1 N1 106.7(2)
C1 C2 C3 117.1(3)
C4 C3 C2 121.2(3)
C3 C4 C5 122.1(3)
C6 C5 C4 116.2(3)
C5 C6 C1 122.5(3)
C5 C6 O2 126.8(2)
C1 C6 O2 110.7(2)
O2 C7 N1 103.8(2)
O2 C7 C9 111.6(2)
N1 C7 C9 117.9(3)
O2 C7 C8 113.7(2)
N1 C7 C8 118.7(2)
C9 C7 C8 91.3(2)
C12 C8 C7 113.4(2)
C12 C8 C10 116.9(2)
C7 C8 C10 87.3(2)
C7 C9 C10 88.8(2)
C11 C10 C9 115.7(3)
C11 C10 C8 119.1(2)
C9 C10 C8 89.4(2)
N2 C11 C10 176.3(4)
C13 C12 C17 119.4(2)
C13 C12 C8 119.6(2)
C17 C12 C8 121.0(2)
C14 C13 C12 120.4(3)
C15 C14 C13 120.5(3)
C14 C15 C16 119.8(3)
C15 C16 C17 120.7(3)
C16 C17 C12 119.2(3)
C16 C17 C18 117.6(3)
C12 C17 C18 123.2(2)
O1 C18 N1 120.4(3)
O1 C18 C17 123.1(3)
N1 C18 C17 116.5(2)

loop_
_geom_bond_atom_site_label_1
_geom_bond_atom_site_label_2
_geom_bond_distance
O1 C18 1.222(3)
O2 C6 1.386(3)
O2 C7 1.439(3)
N1 C18 1.368(3)
N1 C1 1.408(3)
N1 C7 1.454(3)
N2 C11 1.136(4)
C1 C2 1.377(4)
C1 C6 1.380(4)
C2 C3 1.388(4)
C3 C4 1.369(5)
C4 C5 1.387(4)
C5 C6 1.371(4)
C7 C9 1.525(4)
C7 C8 1.533(4)
C8 C12 1.502(3)
C8 C10 1.572(4)
C9 C10 1.538(4)
C10 C11 1.459(4)
C12 C13 1.388(4)
C12 C17 1.395(4)
C13 C14 1.379(4)
C14 C15 1.372(5)
C15 C16 1.377(5)
C16 C17 1.395(4)
C17 C18 1.480(4)
